data_7111438
loop_
_publ_author_name
'Gudat, Dietrich'
'Gans-Eichler, Timo'
'Nieger, Martin'

_publ_section_title
;
 Synthesis and unprecedented oxidation of a cationic Sb-analogue of an
 Arduengo's carbene
;
_journal_issue 21
_journal_name_full 'Chemical Communications'
_journal_page_first 2434
_journal_page_last 2435
_journal_paper_doi 10.1039/b409657f
_journal_year 2004
_chemical_formula_moiety 'C10 H20 Cl N2 Sb'
_chemical_formula_sum 'C10 H20 Cl N2 Sb'
_chemical_formula_weight 325.48
_chemical_name_common 1,3-Di-tert.butyl-2-chloro-1,3,2-diazastibolene
_chemical_name_systematic
;
1,3-Di-tert.butyl-2-chloro-1,3,2-diazastibolene
;
_space_group_IT_number 61
_symmetry_cell_setting orthorhombic
_symmetry_Int_Tables_number 61
_symmetry_space_group_name_Hall '-P 2ac 2ab'
_symmetry_space_group_name_H-M 'P b c a'
_atom_sites_solution_hydrogens geom
_atom_sites_solution_primary Patterson
_atom_sites_solution_secondary difmap
_audit_creation_method SHELXL-97
_cell_angle_alpha 90.00
_cell_angle_beta 90.00
_cell_angle_gamma 90.00
_cell_formula_units_Z 8
_cell_length_a 11.5242(5)
_cell_length_b 10.9946(4)
_cell_length_c 21.0980(9)
_cell_measurement_reflns_used 3265
_cell_measurement_temperature 123(2)
_cell_measurement_theta_max 27.5
_cell_measurement_theta_min 1
_cell_volume 2673.20(19)
_computing_cell_refinement DENZO-SMN
_computing_data_collection Collect
_computing_data_reduction DENZO-SMN
_computing_molecular_graphics XP
_computing_publication_material 'SHELXL-97 (Sheldrick, 1997)'
_computing_structure_refinement 'SHELXL-97 (Sheldrick, 1997)'
_computing_structure_solution 'SHELXS-97 (Sheldrick, 1990)'
_diffrn_ambient_temperature 123(2)
_diffrn_measured_fraction_theta_full 0.998
_diffrn_measured_fraction_theta_max 0.998
_diffrn_measurement_device_type 'Nonius KappaCCD'
_diffrn_measurement_method 'rotation in phi and omega, 0.5 deg.'
_diffrn_radiation_monochromator graphite
_diffrn_radiation_source 'fine-focus sealed tube'
_diffrn_radiation_type MoK\a
_diffrn_radiation_wavelength 0.71073
_diffrn_reflns_av_R_equivalents 0.1043
_diffrn_reflns_av_sigmaI/netI 0.0667
_diffrn_reflns_limit_h_max 10
_diffrn_reflns_limit_h_min -13
_diffrn_reflns_limit_k_max 13
_diffrn_reflns_limit_k_min -12
_diffrn_reflns_limit_l_max 25
_diffrn_reflns_limit_l_min -25
_diffrn_reflns_number 13862
_diffrn_reflns_theta_full 25.00
_diffrn_reflns_theta_max 25.00
_diffrn_reflns_theta_min 2.62
_diffrn_standards_decay_% none
_exptl_absorpt_coefficient_mu 2.234
_exptl_absorpt_correction_T_max 0.5204
_exptl_absorpt_correction_T_min 0.3830
_exptl_absorpt_correction_type 'empirical from multiple refl.'
_exptl_absorpt_process_details 'MULABS (Platon, cf. Blessing, 1995)'
_exptl_crystal_colour orange
_exptl_crystal_density_diffrn 1.617
_exptl_crystal_density_meas ?
_exptl_crystal_density_method 'not measured'
_exptl_crystal_description plates
_exptl_crystal_F_000 1296
_exptl_crystal_size_max 0.50
_exptl_crystal_size_mid 0.20
_exptl_crystal_size_min 0.03
_refine_diff_density_max 1.123
_refine_diff_density_min -0.970
_refine_diff_density_rms 0.129
_refine_ls_extinction_method none
_refine_ls_goodness_of_fit_ref 0.933
_refine_ls_hydrogen_treatment riding
_refine_ls_matrix_type full
_refine_ls_number_parameters 127
_refine_ls_number_reflns 2344
_refine_ls_number_restraints 0
_refine_ls_restrained_S_all 0.933
_refine_ls_R_factor_all 0.0627
_refine_ls_R_factor_gt 0.0375
_refine_ls_shift/su_max 0.000
_refine_ls_shift/su_mean 0.000
_refine_ls_structure_factor_coef Fsqd
_refine_ls_weighting_details 'calc w=1/[\s^2^(Fo^2^)+(0.0445P)^2^+0.0000P] where P=(Fo^2^+2Fc^2^)/3'
_refine_ls_weighting_scheme calc
_refine_ls_wR_factor_gt 0.0826
_refine_ls_wR_factor_ref 0.0911
_reflns_number_gt 1596
_reflns_number_total 2344
_reflns_threshold_expression >2sigma(I)
_cod_data_source_file b409657fsup1.cif
_cod_data_source_block gudat53m
_cod_depositor_comments
;
The following automatic conversions were performed:

'_exptl_crystal_density_meas' value 'none' was changed to '?' - the
value is perceived as not measured.

Automatic conversion script
Id: cif_fix_values 3008 2015-01-20 13:52:24Z robertas 
;
_cod_original_sg_symbol_H-M Pbca
_cod_database_code 7111438

loop_
_symmetry_equiv_pos_as_xyz
'x, y, z'
'-x+1/2, -y, z+1/2'
'-x, y+1/2, -z+1/2'
'x+1/2, -y+1/2, -z'
'-x, -y, -z'
'x-1/2, y, -z-1/2'
'x, -y-1/2, z-1/2'
'-x-1/2, y-1/2, z'

loop_
_atom_site_label
_atom_site_type_symbol
_atom_site_fract_x
_atom_site_fract_y
_atom_site_fract_z
_atom_site_U_iso_or_equiv
_atom_site_adp_type
_atom_site_occupancy
_atom_site_symmetry_multiplicity
_atom_site_calc_flag
_atom_site_refinement_flags
Cl1 Cl 0.59992(12) 0.39170(13) 0.14862(6) 0.0397(4) Uani 1 1 d .
Sb1 Sb 0.73632(3) 0.58526(3) 0.150652(15) 0.02766(15) Uani 1 1 d .
N1 N 0.6792(3) 0.6666(4) 0.22939(18) 0.0252(10) Uani 1 1 d .
N2 N 0.6287(3) 0.7055(4) 0.11053(19) 0.0280(10) Uani 1 1 d .
C1 C 0.5907(4) 0.7516(5) 0.2171(2) 0.0280(12) Uani 1 1 d .
H1 H 0.5504 0.7923 0.2502 0.034 Uiso 1 1 calc R
C2 C 0.5669(4) 0.7715(5) 0.1555(2) 0.0266(12) Uani 1 1 d .
H2 H 0.5096 0.8289 0.1432 0.032 Uiso 1 1 calc R
C11 C 0.7040(4) 0.6257(5) 0.2949(2) 0.0256(12) Uani 1 1 d .
C12 C 0.7250(4) 0.7363(5) 0.3376(2) 0.0324(13) Uani 1 1 d .
H12A H 0.6546 0.7862 0.3392 0.049 Uiso 1 1 calc R
H12B H 0.7891 0.7848 0.3205 0.049 Uiso 1 1 calc R
H12C H 0.7448 0.7088 0.3805 0.049 Uiso 1 1 calc R
C13 C 0.6016(4) 0.5513(5) 0.3198(2) 0.0349(14) Uani 1 1 d .
H13A H 0.5318 0.6022 0.3207 0.052 Uiso 1 1 calc R
H13B H 0.6188 0.5226 0.3628 0.052 Uiso 1 1 calc R
H13C H 0.5884 0.4812 0.2920 0.052 Uiso 1 1 calc R
C14 C 0.8146(4) 0.5488(5) 0.2932(2) 0.0319(13) Uani 1 1 d .
H14A H 0.8790 0.5982 0.2770 0.048 Uiso 1 1 calc R
H14B H 0.8028 0.4786 0.2653 0.048 Uiso 1 1 calc R
H14C H 0.8330 0.5204 0.3360 0.048 Uiso 1 1 calc R
C21 C 0.5988(4) 0.7149(5) 0.0426(2) 0.0301(12) Uani 1 1 d .
C22 C 0.6783(5) 0.6295(5) 0.0061(3) 0.0377(14) Uani 1 1 d .
H22A H 0.7592 0.6540 0.0125 0.057 Uiso 1 1 calc R
H22B H 0.6595 0.6334 -0.0392 0.057 Uiso 1 1 calc R
H22C H 0.6675 0.5461 0.0214 0.057 Uiso 1 1 calc R
C23 C 0.4728(5) 0.6758(6) 0.0325(3) 0.0438(16) Uani 1 1 d .
H23A H 0.4212 0.7305 0.0560 0.066 Uiso 1 1 calc R
H23B H 0.4625 0.5924 0.0478 0.066 Uiso 1 1 calc R
H23C H 0.4541 0.6795 -0.0128 0.066 Uiso 1 1 calc R
C24 C 0.6185(6) 0.8457(5) 0.0201(3) 0.0472(17) Uani 1 1 d .
H24A H 0.6997 0.8683 0.0271 0.071 Uiso 1 1 calc R
H24B H 0.5680 0.9008 0.0440 0.071 Uiso 1 1 calc R
H24C H 0.6004 0.8517 -0.0252 0.071 Uiso 1 1 calc R

loop_
_atom_site_aniso_label
_atom_site_aniso_U_11
_atom_site_aniso_U_22
_atom_site_aniso_U_33
_atom_site_aniso_U_23
_atom_site_aniso_U_13
_atom_site_aniso_U_12
Cl1 0.0363(8) 0.0370(9) 0.0458(9) -0.0021(7) 0.0021(6) -0.0037(6)
Sb1 0.0204(2) 0.0304(2) 0.0322(2) -0.00188(18) 0.00133(14) 0.00223(15)
N1 0.022(2) 0.024(3) 0.030(3) 0.001(2) -0.0045(18) -0.0004(18)
N2 0.027(2) 0.028(3) 0.029(3) -0.003(2) -0.0021(18) 0.005(2)
C1 0.025(3) 0.027(3) 0.032(3) -0.004(3) 0.000(2) 0.000(2)
C2 0.022(3) 0.019(3) 0.039(3) -0.002(3) 0.001(2) 0.004(2)
C11 0.023(3) 0.025(3) 0.029(3) 0.004(2) -0.001(2) -0.002(2)
C12 0.029(3) 0.030(3) 0.038(3) -0.002(3) -0.007(2) 0.001(2)
C13 0.031(3) 0.038(4) 0.036(3) 0.001(3) 0.005(2) -0.006(3)
C14 0.030(3) 0.032(3) 0.033(3) 0.004(3) -0.003(2) 0.003(2)
C21 0.032(3) 0.027(3) 0.031(3) -0.001(3) 0.004(2) 0.004(2)
C22 0.037(3) 0.038(4) 0.038(3) 0.001(3) 0.004(3) 0.002(3)
C23 0.035(3) 0.062(5) 0.035(4) -0.009(3) -0.005(3) 0.000(3)
C24 0.068(5) 0.040(4) 0.034(4) 0.008(3) 0.002(3) 0.003(3)

loop_
_atom_type_symbol
_atom_type_description
_atom_type_scat_dispersion_real
_atom_type_scat_dispersion_imag
_atom_type_scat_source
C C 0.0033 0.0016 'International Tables Vol C Tables 4.2.6.8 and 6.1.1.4'
H H 0.0000 0.0000 'International Tables Vol C Tables 4.2.6.8 and 6.1.1.4'
N N 0.0061 0.0033 'International Tables Vol C Tables 4.2.6.8 and 6.1.1.4'
Cl Cl 0.1484 0.1585 'International Tables Vol C Tables 4.2.6.8 and 6.1.1.4'
Sb Sb -0.5866 1.5461 'International Tables Vol C Tables 4.2.6.8 and 6.1.1.4'

loop_
_geom_angle_atom_site_label_1
_geom_angle_atom_site_label_2
_geom_angle_atom_site_label_3
_geom_angle
_geom_angle_site_symmetry_3
N1 Sb1 N2 81.49(16) .
N1 Sb1 Cl1 100.23(12) .
N2 Sb1 Cl1 99.00(12) .
N1 Sb1 Cl1 77.28(12) 8_765
N2 Sb1 Cl1 73.84(12) 8_765
Cl1 Sb1 Cl1 172.64(3) 8_765
C1 N1 C11 120.9(4) .
C1 N1 Sb1 112.5(3) .
C11 N1 Sb1 125.2(3) .
C2 N2 C21 120.4(4) .
C2 N2 Sb1 111.9(3) .
C21 N2 Sb1 127.0(3) .
C2 C1 N1 115.7(4) .
C2 C1 H1 122.2 .
N1 C1 H1 122.2 .
C1 C2 N2 118.0(4) .
C1 C2 H2 121.0 .
N2 C2 H2 121.0 .
N1 C11 C13 109.5(4) .
N1 C11 C14 107.8(4) .
C13 C11 C14 110.8(5) .
N1 C11 C12 109.8(4) .
C13 C11 C12 110.1(4) .
C14 C11 C12 108.7(4) .
C11 C12 H12A 109.5 .
C11 C12 H12B 109.5 .
H12A C12 H12B 109.5 .
C11 C12 H12C 109.5 .
H12A C12 H12C 109.5 .
H12B C12 H12C 109.5 .
C11 C13 H13A 109.5 .
C11 C13 H13B 109.5 .
H13A C13 H13B 109.5 .
C11 C13 H13C 109.5 .
H13A C13 H13C 109.5 .
H13B C13 H13C 109.5 .
C11 C14 H14A 109.5 .
C11 C14 H14B 109.5 .
H14A C14 H14B 109.5 .
C11 C14 H14C 109.5 .
H14A C14 H14C 109.5 .
H14B C14 H14C 109.5 .
N2 C21 C22 107.8(4) .
N2 C21 C23 109.7(4) .
C22 C21 C23 109.1(5) .
N2 C21 C24 109.4(4) .
C22 C21 C24 109.5(4) .
C23 C21 C24 111.2(5) .
C21 C22 H22A 109.5 .
C21 C22 H22B 109.5 .
H22A C22 H22B 109.5 .
C21 C22 H22C 109.5 .
H22A C22 H22C 109.5 .
H22B C22 H22C 109.5 .
C21 C23 H23A 109.5 .
C21 C23 H23B 109.5 .
H23A C23 H23B 109.5 .
C21 C23 H23C 109.5 .
H23A C23 H23C 109.5 .
H23B C23 H23C 109.5 .
C21 C24 H24A 109.5 .
C21 C24 H24B 109.5 .
H24A C24 H24B 109.5 .
C21 C24 H24C 109.5 .
H24A C24 H24C 109.5 .
H24B C24 H24C 109.5 .

loop_
_geom_bond_atom_site_label_1
_geom_bond_atom_site_label_2
_geom_bond_distance
_geom_bond_site_symmetry_2
Cl1 Sb1 2.6460(15) .
Sb1 N1 1.998(4) .
Sb1 N2 2.000(4) .
Sb1 Cl1 3.8620(15) 8_765
N1 C1 1.407(6) .
N1 C11 1.481(6) .
N2 C2 1.391(6) .
N2 C21 1.478(6) .
C1 C2 1.346(6) .
C1 H1 0.9500 .
C2 H2 0.9500 .
C11 C13 1.530(7) .
C11 C14 1.531(7) .
C11 C12 1.533(7) .
C12 H12A 0.9800 .
C12 H12B 0.9800 .
C12 H12C 0.9800 .
C13 H13A 0.9800 .
C13 H13B 0.9800 .
C13 H13C 0.9800 .
C14 H14A 0.9800 .
C14 H14B 0.9800 .
C14 H14C 0.9800 .
C21 C22 1.522(7) .
C21 C23 1.528(7) .
C21 C24 1.531(7) .
C22 H22A 0.9800 .
C22 H22B 0.9800 .
C22 H22C 0.9800 .
C23 H23A 0.9800 .
C23 H23B 0.9800 .
C23 H23C 0.9800 .
C24 H24A 0.9800 .
C24 H24B 0.9800 .
C24 H24C 0.9800 .

loop_
_geom_hbond_atom_site_label_D
_geom_hbond_atom_site_label_H
_geom_hbond_atom_site_label_A
_geom_hbond_distance_DH
_geom_hbond_distance_HA
_geom_hbond_distance_DA
_geom_hbond_angle_DHA
_geom_hbond_site_symmetry_A
C1 H1 Cl1 0.95 2.96 3.902(5) 171.9 3_655
C23 H23C Cl1 0.98 3.04 3.982(6) 162.7 5_665

loop_
_geom_torsion_atom_site_label_1
_geom_torsion_atom_site_label_2
_geom_torsion_atom_site_label_3
_geom_torsion_atom_site_label_4
_geom_torsion
_geom_torsion_site_symmetry_1
N2 Sb1 N1 C1 5.6(3) .
Cl1 Sb1 N1 C1 -92.1(3) .
Cl1 Sb1 N1 C1 80.8(3) 8_765
N2 Sb1 N1 C11 172.0(4) .
Cl1 Sb1 N1 C11 74.4(4) .
Cl1 Sb1 N1 C11 -112.7(4) 8_765
N1 Sb1 N2 C2 -4.8(3) .
Cl1 Sb1 N2 C2 94.3(3) .
Cl1 Sb1 N2 C2 -84.0(3) 8_765
N1 Sb1 N2 C21 -175.0(4) .
Cl1 Sb1 N2 C21 -75.9(4) .
Cl1 Sb1 N2 C21 105.8(4) 8_765
C11 N1 C1 C2 -172.6(4) .
Sb1 N1 C1 C2 -5.5(5) .
N1 C1 C2 N2 1.5(7) .
C21 N2 C2 C1 174.2(4) .
Sb1 N2 C2 C1 3.3(6) .
C1 N1 C11 C13 67.3(6) .
Sb1 N1 C11 C13 -98.1(5) .
C1 N1 C11 C14 -172.0(4) .
Sb1 N1 C11 C14 22.6(6) .
C1 N1 C11 C12 -53.7(6) .
Sb1 N1 C11 C12 140.9(3) .
C2 N2 C21 C22 -178.1(4) .
Sb1 N2 C21 C22 -8.6(6) .
C2 N2 C21 C23 -59.3(6) .
Sb1 N2 C21 C23 110.1(4) .
C2 N2 C21 C24 62.9(6) .
Sb1 N2 C21 C24 -127.6(4) .
